data_7251957
loop_
_publ_author_name
'Adhikari, Suman'
'Nath, Sourav'
'Kaminsky, Werner'
'Krajewski, Sebastian'
'Shukla, Rahul'
'Roy, Subhadip'

_publ_section_title
;
 Dative and Noncovalent Tetrel Bonding in Hemidirected Pb(II) Complexes
 with Thiosemicarbazone and Hydrazone Ligands: Significance in Crystal
 Packing and Computational Insights into Pb&#x2022;&#x2022;&#x2022;N/S/O
 Interactions
;
_journal_name_full CrystEngComm
_journal_paper_doi 10.1039/D6CE00202A
_journal_year 2026
_chemical_formula_moiety 'C28 H22 N6 O6 Pb2, C2 H6 O S, 2(H2 O)'
_chemical_formula_sum 'C30 H32 N6 O9 Pb2 S'
_chemical_formula_weight 1067.05
_space_group_IT_number 14
_space_group_name_Hall '-P 2yn'
_space_group_name_H-M_alt 'P 1 21/n 1'
_symmetry_cell_setting monoclinic
_symmetry_Int_Tables_number 14
_symmetry_space_group_name_Hall '-P 2yn'
_symmetry_space_group_name_H-M 'P 1 21/n 1'
_atom_sites_solution_hydrogens mixed
_atom_sites_solution_primary dual
_atom_sites_solution_secondary dual
_audit_conform_dict_location ftp://ftp.iucr.org/pub/cif_core.dic
_audit_conform_dict_name cif_core.dic
_audit_conform_dict_version 2.4.5
_audit_creation_date 2026-04-02T14:37:32-00:00
_audit_creation_method 'WinGX routine CIF_UPDATE'
_audit_update_record
;
2026-04-09 deposited with the CCDC.	2026-05-05 downloaded from the CCDC.
;
_cell_angle_alpha 90
_cell_angle_beta 100.922(2)
_cell_angle_gamma 90
_cell_formula_units_Z 4
_cell_length_a 11.4145(3)
_cell_length_b 15.5121(5)
_cell_length_c 18.7691(6)
_cell_measurement_reflns_used 14569
_cell_measurement_temperature 100(2)
_cell_measurement_theta_max 20
_cell_measurement_theta_min 2
_cell_measurement_wavelength 0.71073
_cell_volume 3263.11(17)
_computing_cell_refinement 'HKL Scalepack (Otwinowski & Minor 1997)'
_computing_data_collection 'Collect (Bruker AXS BV, 1997-2004)'
_computing_data_reduction 'HKL Denzo and Scalepack (Otwinowski & Minor 1997)'
_computing_molecular_graphics 'ORTEP-3 for Windows (Farrugia, 2012)'
_computing_publication_material 'WinGX publication routines (Farrugia, 2012)'
_computing_structure_refinement 'SHELXL-2019/2 (Sheldrick, 2019)'
_computing_structure_solution 'SHELXT-2018/2 (Sheldrick, 2015)'
_diffrn_ambient_temperature 100(2)
_diffrn_detector 'CCD plate'
_diffrn_detector_area_resol_mean 9
_diffrn_measured_fraction_theta_full 0.998
_diffrn_measured_fraction_theta_max 0.998
_diffrn_measurement_device '95mm CCD camera on \k-goniostat'
_diffrn_measurement_device_type KappaCCD
_diffrn_measurement_method 'CCD rotation images, thick slices'
_diffrn_orient_matrix_UB_11 0.083973
_diffrn_orient_matrix_UB_12 -0.010078
_diffrn_orient_matrix_UB_13 -0.006291
_diffrn_orient_matrix_UB_21 0.027072
_diffrn_orient_matrix_UB_22 0
_diffrn_orient_matrix_UB_23 0.053887
_diffrn_orient_matrix_UB_31 -0.013292
_diffrn_orient_matrix_UB_32 -0.063673
_diffrn_orient_matrix_UB_33 0.000996
_diffrn_radiation_monochromator 'horizonally mounted graphite crystal'
_diffrn_radiation_probe x-ray
_diffrn_radiation_type MoK\a
_diffrn_radiation_wavelength 0.71073
_diffrn_reflns_av_R_equivalents 0.0403
_diffrn_reflns_av_unetI/netI 0.0511
_diffrn_reflns_Laue_measured_fraction_full 0.998
_diffrn_reflns_Laue_measured_fraction_max 0.998
_diffrn_reflns_limit_h_max 13
_diffrn_reflns_limit_h_min -13
_diffrn_reflns_limit_k_max 18
_diffrn_reflns_limit_k_min -18
_diffrn_reflns_limit_l_max 22
_diffrn_reflns_limit_l_min -22
_diffrn_reflns_number 11602
_diffrn_reflns_point_group_measured_fraction_full 0.998
_diffrn_reflns_point_group_measured_fraction_max 0.998
_diffrn_reflns_theta_full 25.242
_diffrn_reflns_theta_max 25.347
_diffrn_reflns_theta_min 1.716
_diffrn_source 'Enraf Nonius FR590'
_diffrn_standards_number 0
_exptl_absorpt_coefficient_mu 10.433
_exptl_absorpt_correction_T_max 0.824
_exptl_absorpt_correction_T_min 0.602
_exptl_absorpt_correction_type multi-scan
_exptl_crystal_colour red
_exptl_crystal_density_diffrn 2.172
_exptl_crystal_density_method 'not measured'
_exptl_crystal_description prism
_exptl_crystal_F_000 2024
_exptl_crystal_size_max 0.04
_exptl_crystal_size_mid 0.04
_exptl_crystal_size_min 0.005
_refine_diff_density_max 1.886
_refine_diff_density_min -1.748
_refine_diff_density_rms 0.194
_refine_ls_extinction_method none
_refine_ls_goodness_of_fit_ref 1.015
_refine_ls_hydrogen_treatment constr
_refine_ls_matrix_type full
_refine_ls_number_constraints 0
_refine_ls_number_parameters 444
_refine_ls_number_reflns 5968
_refine_ls_number_restraints 12
_refine_ls_restrained_S_all 1.016
_refine_ls_R_factor_all 0.0575
_refine_ls_R_factor_gt 0.0356
_refine_ls_shift/su_max 0.001
_refine_ls_shift/su_mean 0
_refine_ls_structure_factor_coef Fsqd
_refine_ls_weighting_details 'w=1/[\s^2^(Fo^2^)+(0.0469P)^2^] where P=(Fo^2^+2Fc^2^)/3'
_refine_ls_weighting_scheme calc
_refine_ls_wR_factor_gt 0.0816
_refine_ls_wR_factor_ref 0.0889
_reflns_Friedel_coverage 0
_reflns_number_gt 4451
_reflns_number_total 5968
_reflns_threshold_expression 'I > 2\s(I)'
_cod_data_source_file d6ce00202a2.cif
_cod_data_source_block shelx
_cod_original_sg_symbol_H-M 'P 21/n'
_cod_database_code 7251957
_shelx_estimated_absorpt_t_min 0.68
_shelx_estimated_absorpt_t_max 0.95

loop_
_symmetry_equiv_pos_as_xyz
'x, y, z'
'-x+1/2, y+1/2, -z+1/2'
'-x, -y, -z'
'x-1/2, -y-1/2, z-1/2'

loop_
_atom_site_label
_atom_site_type_symbol
_atom_site_fract_x
_atom_site_fract_y
_atom_site_fract_z
_atom_site_U_iso_or_equiv
_atom_site_adp_type
_atom_site_occupancy
_atom_site_site_symmetry_order
_atom_site_calc_flag
_atom_site_refinement_flags_posn
_atom_site_refinement_flags_adp
_atom_site_refinement_flags_occupancy
_atom_site_disorder_assembly
_atom_site_disorder_group
Pb1 Pb 0.11818(2) 0.49608(2) 0.18477(2) 0.01389(9) Uani 1 1 d . . . . .
Pb2 Pb 0.51094(2) 0.88462(2) 0.49769(2) 0.01462(9) Uani 1 1 d . . . . .
N1 N 0.3455(5) 0.2391(4) 0.4786(3) 0.0201(13) Uani 1 1 d . . . . .
N2 N 0.3146(5) 0.3598(4) 0.2803(3) 0.0199(13) Uani 1 1 d . . . . .
N3 N 0.2935(5) 0.3996(3) 0.2106(3) 0.0177(13) Uani 1 1 d . . . . .
N4 N 0.2758(5) 0.6112(3) 0.2128(3) 0.0156(13) Uani 1 1 d . . . . .
N5 N 0.3442(5) 0.7266(3) 0.4170(3) 0.0156(13) Uani 1 1 d . . . . .
N6 N 0.3717(5) 0.7679(3) 0.4859(3) 0.0162(13) Uani 1 1 d . . . . .
O1 O 0.1782(4) 0.4590(3) 0.3110(2) 0.0224(11) Uani 1 1 d . . . . .
O2 O 0.1898(4) 0.4838(3) 0.0740(2) 0.0186(11) Uani 1 1 d . . . . .
O3 O 0.2171(4) 0.5225(3) -0.0571(2) 0.0227(12) Uani 1 1 d . . . . .
O4 O 0.4716(4) 0.8243(3) 0.3770(2) 0.0198(11) Uani 1 1 d . . . . .
O5 O 0.4836(4) 0.8617(3) 0.6172(2) 0.0205(11) Uani 1 1 d . . . . .
O6 O 0.5006(4) 0.8782(3) 0.7595(2) 0.0292(12) Uani 1 1 d . . . . .
C1 C 0.2666(6) 0.2573(4) 0.5196(4) 0.0199(16) Uani 1 1 d . . . . .
H1 H 0.269783 0.225795 0.56332 0.024 Uiso 1 1 calc R U . . .
C2 C 0.1798(6) 0.3197(5) 0.5023(3) 0.0243(17) Uani 1 1 d . . . . .
H2 H 0.124003 0.330287 0.53294 0.029 Uiso 1 1 calc R U . . .
C3 C 0.1761(6) 0.3664(5) 0.4394(4) 0.0260(17) Uani 1 1 d . . . . .
H3 H 0.118211 0.410617 0.426933 0.031 Uiso 1 1 calc R U . . .
C4 C 0.2562(6) 0.3493(5) 0.3943(4) 0.0225(17) Uani 1 1 d . . . . .
C5 C 0.3406(6) 0.2844(4) 0.4164(4) 0.0170(15) Uani 1 1 d . . . . .
H5 H 0.396869 0.271636 0.386549 0.02 Uiso 1 1 calc R U . . .
C6 C 0.2498(6) 0.3946(4) 0.3229(4) 0.0184(15) Uani 1 1 d . . . . .
C7 C 0.3634(6) 0.3700(4) 0.1705(4) 0.0189(16) Uani 1 1 d . . . . .
H7 H 0.419284 0.327631 0.191911 0.023 Uiso 1 1 calc R U . . .
C8 C 0.3671(6) 0.3939(4) 0.0950(3) 0.0174(15) Uani 1 1 d . . . . .
C9 C 0.2841(6) 0.4486(4) 0.0520(4) 0.0163(15) Uani 1 1 d . . . . .
C10 C 0.2998(6) 0.4660(4) -0.0192(4) 0.0176(16) Uani 1 1 d . . . . .
C11 C 0.3920(6) 0.4285(4) -0.0466(3) 0.0207(16) Uani 1 1 d . . . . .
H11 H 0.401147 0.440998 -0.094753 0.025 Uiso 1 1 calc R U . . .
C12 C 0.4711(6) 0.3727(5) -0.0043(3) 0.0222(16) Uani 1 1 d . . . . .
H12 H 0.532954 0.345898 -0.023721 0.027 Uiso 1 1 calc R U . . .
C13 C 0.4594(6) 0.3565(4) 0.0654(3) 0.0209(16) Uani 1 1 d . . . . .
H13 H 0.514744 0.319257 0.094595 0.025 Uiso 1 1 calc R U . . .
C14 C 0.2239(6) 0.5374(5) -0.1310(3) 0.0206(16) Uani 1 1 d . . . . .
H14A H 0.300757 0.564217 -0.133613 0.031 Uiso 1 1 calc R U . . .
H14B H 0.158976 0.575889 -0.152979 0.031 Uiso 1 1 calc R U . . .
H14C H 0.216798 0.48248 -0.157182 0.031 Uiso 1 1 calc R U . . .
C15 C 0.3472(6) 0.6307(4) 0.1665(4) 0.0211(16) Uani 1 1 d . . . . .
H15 H 0.335992 0.601558 0.121196 0.025 Uiso 1 1 calc R U . . .
C16 C 0.4357(6) 0.6909(5) 0.1816(4) 0.0280(18) Uani 1 1 d . . . . .
H16 H 0.48482 0.702903 0.147228 0.034 Uiso 1 1 calc R U . . .
C17 C 0.4537(6) 0.7341(5) 0.2466(4) 0.0265(18) Uani 1 1 d . . . . .
H17 H 0.513552 0.777215 0.257268 0.032 Uiso 1 1 calc R U . . .
C18 C 0.3817(6) 0.7132(4) 0.2971(4) 0.0176(16) Uani 1 1 d . . . . .
C19 C 0.2937(6) 0.6518(4) 0.2773(4) 0.0204(16) Uani 1 1 d . . . . .
H19 H 0.243839 0.637557 0.310802 0.025 Uiso 1 1 calc R U . . .
C20 C 0.4010(5) 0.7579(4) 0.3692(4) 0.0149(15) Uani 1 1 d . . . . .
C21 C 0.3107(6) 0.7380(4) 0.5320(4) 0.0188(16) Uani 1 1 d . . . . .
H21 H 0.249263 0.698177 0.513279 0.023 Uiso 1 1 calc R U . . .
C22 C 0.3248(6) 0.7581(4) 0.6092(4) 0.0195(16) Uani 1 1 d . . . . .
C23 C 0.4090(6) 0.8151(4) 0.6471(3) 0.0159(15) Uani 1 1 d . . . . .
C24 C 0.4138(6) 0.8223(5) 0.7237(4) 0.0226(17) Uani 1 1 d . . . . .
C25 C 0.3380(6) 0.7760(5) 0.7576(4) 0.0223(16) Uani 1 1 d . . . . .
H25 H 0.342366 0.782134 0.808348 0.027 Uiso 1 1 calc R U . . .
C26 C 0.2546(6) 0.7198(5) 0.7182(4) 0.0266(18) Uani 1 1 d . . . . .
H26 H 0.20251 0.687519 0.741887 0.032 Uiso 1 1 calc R U . . .
C27 C 0.2488(6) 0.7120(5) 0.6457(4) 0.0211(16) Uani 1 1 d . . . . .
H27 H 0.191401 0.674157 0.618897 0.025 Uiso 1 1 calc R U . . .
C28 C 0.5079(8) 0.8864(6) 0.8363(4) 0.049(3) Uani 1 1 d . . . . .
H28A H 0.428192 0.897648 0.846555 0.074 Uiso 1 1 calc R U . . .
H28B H 0.561111 0.934301 0.854616 0.074 Uiso 1 1 calc R U . . .
H28C H 0.539273 0.832835 0.86033 0.074 Uiso 1 1 calc R U . . .
O10 O -0.0706(10) 0.4252(8) 0.2926(6) 0.052(3) Uani 0.5 1 d . . P . .
H10O H -0.114888 0.458941 0.308662 0.079 Uiso 0.5 1 d R U P . .
H10P H -0.003915 0.440607 0.307822 0.079 Uiso 0.5 1 d R U P . .
O11 O 0.2802(8) 0.5545(6) 0.4362(4) 0.022(2) Uani 0.5 1 d . U P . .
H11O H 0.257082 0.531619 0.397766 0.033 Uiso 0.5 1 d R U P . .
H11P H 0.296522 0.602785 0.426174 0.033 Uiso 0.5 1 d R U P . .
O12 O 0.0921(5) 0.5592(3) 0.5166(3) 0.0381(14) Uani 1 1 d . . . . .
H12O H 0.12769 0.535416 0.552455 0.057 Uiso 1 1 d R U . . .
H12Q H 0.140497 0.563734 0.490918 0.057 Uiso 1 1 d R U . . .
S1 S 0.3637(2) 0.44190(18) 0.64454(17) 0.0777(11) Uani 1 1 d . . . . .
O9 O 0.2375(5) 0.4733(4) 0.6316(3) 0.0563(19) Uani 1 1 d . . . . .
C29 C 0.4304(10) 0.4927(9) 0.5786(7) 0.118(6) Uani 1 1 d . . . . .
H29A H 0.513841 0.47447 0.584461 0.177 Uiso 1 1 calc R U . . .
H29B H 0.387582 0.476597 0.53013 0.177 Uiso 1 1 calc R U . . .
H29C H 0.426848 0.555373 0.584469 0.177 Uiso 1 1 calc R U . . .
C30 C 0.4400(10) 0.5026(6) 0.7185(6) 0.074(4) Uani 1 1 d . U . . .
H30A H 0.523819 0.484726 0.729583 0.111 Uiso 1 1 calc R U . . .
H30B H 0.435162 0.563964 0.706003 0.111 Uiso 1 1 calc R U . . .
H30C H 0.403315 0.492679 0.760962 0.111 Uiso 1 1 calc R U . . .

loop_
_atom_site_aniso_label
_atom_site_aniso_U_11
_atom_site_aniso_U_22
_atom_site_aniso_U_33
_atom_site_aniso_U_23
_atom_site_aniso_U_13
_atom_site_aniso_U_12
Pb1 0.01487(16) 0.01622(15) 0.01013(16) 0.00013(11) 0.00119(11) 0.00020(10)
Pb2 0.01781(16) 0.01390(14) 0.01152(16) 0.00070(11) 0.00116(11) -0.00039(11)
N1 0.019(3) 0.019(3) 0.020(3) 0.000(3) -0.002(3) -0.001(3)
N2 0.023(3) 0.026(3) 0.013(3) 0.010(3) 0.009(3) 0.005(3)
N3 0.020(3) 0.018(3) 0.016(3) 0.002(2) 0.008(3) -0.001(3)
N4 0.017(3) 0.016(3) 0.012(3) 0.005(2) -0.002(2) 0.000(2)
N5 0.017(3) 0.021(3) 0.007(3) -0.003(2) -0.001(2) -0.002(3)
N6 0.019(3) 0.012(3) 0.017(3) 0.000(2) 0.002(3) 0.002(2)
O1 0.031(3) 0.021(3) 0.015(3) 0.008(2) 0.003(2) 0.008(2)
O2 0.017(3) 0.030(3) 0.009(3) 0.001(2) 0.003(2) 0.005(2)
O3 0.023(3) 0.031(3) 0.014(3) 0.002(2) 0.002(2) 0.005(2)
O4 0.023(3) 0.021(3) 0.014(3) 0.000(2) -0.001(2) -0.005(2)
O5 0.027(3) 0.025(3) 0.011(2) 0.000(2) 0.009(2) -0.005(2)
O6 0.039(3) 0.036(3) 0.015(3) -0.003(2) 0.014(2) -0.005(3)
C1 0.025(4) 0.024(4) 0.011(4) 0.002(3) 0.002(3) 0.001(3)
C2 0.033(4) 0.029(4) 0.014(4) 0.005(3) 0.013(3) 0.003(4)
C3 0.025(4) 0.023(4) 0.031(4) 0.008(3) 0.007(3) 0.007(3)
C4 0.022(4) 0.026(4) 0.020(4) -0.004(3) 0.005(3) 0.000(3)
C5 0.017(4) 0.017(4) 0.018(4) 0.001(3) 0.004(3) 0.000(3)
C6 0.019(4) 0.014(4) 0.020(4) -0.001(3) -0.002(3) -0.002(3)
C7 0.020(4) 0.016(4) 0.019(4) 0.002(3) -0.001(3) 0.003(3)
C8 0.020(4) 0.019(4) 0.013(4) -0.003(3) 0.006(3) -0.002(3)
C9 0.019(4) 0.010(3) 0.020(4) -0.004(3) 0.004(3) -0.003(3)
C10 0.019(4) 0.015(3) 0.016(4) -0.002(3) -0.001(3) 0.001(3)
C11 0.028(4) 0.026(4) 0.008(4) -0.001(3) 0.002(3) -0.004(3)
C12 0.024(4) 0.030(4) 0.015(4) 0.000(3) 0.010(3) 0.005(3)
C13 0.024(4) 0.021(4) 0.016(4) 0.003(3) 0.002(3) 0.004(3)
C14 0.023(4) 0.029(4) 0.009(4) 0.000(3) 0.002(3) 0.001(3)
C15 0.029(4) 0.019(4) 0.014(4) -0.003(3) 0.001(3) 0.000(3)
C16 0.033(5) 0.037(5) 0.019(4) -0.009(4) 0.019(4) -0.008(4)
C17 0.014(4) 0.037(5) 0.030(4) -0.008(4) 0.009(3) -0.015(3)
C18 0.014(4) 0.019(4) 0.016(4) -0.002(3) -0.006(3) 0.006(3)
C19 0.025(4) 0.018(4) 0.020(4) 0.003(3) 0.011(3) -0.003(3)
C20 0.007(3) 0.015(4) 0.023(4) -0.004(3) 0.001(3) 0.001(3)
C21 0.008(3) 0.028(4) 0.019(4) 0.006(3) -0.002(3) -0.001(3)
C22 0.015(4) 0.023(4) 0.020(4) 0.004(3) 0.001(3) 0.005(3)
C23 0.018(4) 0.015(3) 0.018(4) 0.002(3) 0.012(3) 0.004(3)
C24 0.017(4) 0.027(4) 0.024(4) 0.002(3) 0.004(3) 0.005(3)
C25 0.018(4) 0.035(4) 0.015(4) 0.007(3) 0.008(3) 0.001(3)
C26 0.015(4) 0.039(5) 0.028(5) 0.011(4) 0.009(3) 0.002(3)
C27 0.010(4) 0.032(4) 0.022(4) 0.006(3) 0.005(3) 0.001(3)
C28 0.070(7) 0.067(7) 0.016(4) -0.014(4) 0.021(4) -0.038(5)
O10 0.043(7) 0.071(9) 0.047(7) -0.013(7) 0.019(6) -0.012(7)
O11 0.036(5) 0.021(5) 0.007(4) -0.003(4) -0.001(4) -0.006(4)
O12 0.043(4) 0.040(4) 0.032(3) -0.002(3) 0.009(3) -0.003(3)
S1 0.0476(17) 0.0610(18) 0.104(2) -0.0381(18) -0.0387(17) 0.0164(14)
O9 0.037(4) 0.069(4) 0.053(4) -0.001(3) -0.018(3) 0.003(3)
C29 0.026(7) 0.22(2) 0.111(12) -0.019(10) 0.008(7) -0.013(8)
C30 0.067(7) 0.064(6) 0.076(7) -0.036(5) -0.022(6) 0.014(5)

loop_
_atom_type_symbol
_atom_type_description
_atom_type_scat_dispersion_real
_atom_type_scat_dispersion_imag
_atom_type_scat_source
C C 0.0033 0.0016 'International Tables Vol C Tables 4.2.6.8 and 6.1.1.4'
H H 0 0 'International Tables Vol C Tables 4.2.6.8 and 6.1.1.4'
S S 0.1246 0.1234 'International Tables Vol C Tables 4.2.6.8 and 6.1.1.4'
N N 0.0061 0.0033 'International Tables Vol C Tables 4.2.6.8 and 6.1.1.4'
O O 0.0106 0.006 'International Tables Vol C Tables 4.2.6.8 and 6.1.1.4'
Pb Pb -3.3944 10.1111 'International Tables Vol C Tables 4.2.6.8 and 6.1.1.4'

loop_
_geom_angle_atom_site_label_1
_geom_angle_atom_site_label_2
_geom_angle_atom_site_label_3
_geom_angle
_geom_angle_site_symmetry_1
_geom_angle_site_symmetry_3
_geom_angle_publ_flag
O2 Pb1 O1 139.40(16) . . ?
O2 Pb1 N3 73.96(17) . . ?
O1 Pb1 N3 66.05(16) . . ?
O2 Pb1 N4 83.61(17) . . ?
O1 Pb1 N4 84.57(16) . . ?
N3 Pb1 N4 82.45(18) . . ?
O5 Pb2 N6 76.59(17) . . ?
O5 Pb2 O4 143.40(16) . . ?
N6 Pb2 O4 67.49(17) . . ?
O5 Pb2 N1 85.14(17) . 3_666 ?
N6 Pb2 N1 80.64(19) . 3_666 ?
O4 Pb2 N1 82.46(16) . 3_666 ?
O5 Pb2 Pb2 96.05(11) . 3_676 ?
N6 Pb2 Pb2 135.15(13) . 3_676 ?
O4 Pb2 Pb2 114.08(11) . 3_676 ?
N1 Pb2 Pb2 143.59(12) 3_666 3_676 ?
C1 N1 C5 118.0(6) . . ?
C1 N1 Pb2 123.7(5) . 3_666 ?
C5 N1 Pb2 118.0(4) . 3_666 ?
C6 N2 N3 111.5(5) . . ?
C7 N3 N2 111.6(5) . . ?
C7 N3 Pb1 132.3(5) . . ?
N2 N3 Pb1 115.6(4) . . ?
C15 N4 C19 118.2(6) . . ?
C15 N4 Pb1 121.7(4) . . ?
C19 N4 Pb1 120.0(4) . . ?
C20 N5 N6 113.9(5) . . ?
C21 N6 N5 113.0(5) . . ?
C21 N6 Pb2 129.9(5) . . ?
N5 N6 Pb2 117.0(4) . . ?
C6 O1 Pb1 114.2(4) . . ?
C9 O2 Pb1 136.9(4) . . ?
C10 O3 C14 116.5(5) . . ?
C20 O4 Pb2 114.4(4) . . ?
C23 O5 Pb2 134.5(4) . . ?
C24 O6 C28 116.2(6) . . ?
N1 C1 C2 123.5(6) . . ?
N1 C1 H1 118.3 . . ?
C2 C1 H1 118.3 . . ?
C1 C2 C3 118.4(7) . . ?
C1 C2 H2 120.8 . . ?
C3 C2 H2 120.8 . . ?
C2 C3 C4 120.4(7) . . ?
C2 C3 H3 119.8 . . ?
C4 C3 H3 119.8 . . ?
C3 C4 C5 116.9(6) . . ?
C3 C4 C6 122.0(6) . . ?
C5 C4 C6 121.0(6) . . ?
N1 C5 C4 122.8(6) . . ?
N1 C5 H5 118.6 . . ?
C4 C5 H5 118.6 . . ?
O1 C6 N2 129.2(6) . . ?
O1 C6 C4 116.2(6) . . ?
N2 C6 C4 114.6(6) . . ?
N3 C7 C8 127.5(6) . . ?
N3 C7 H7 116.3 . . ?
C8 C7 H7 116.3 . . ?
C13 C8 C9 119.7(6) . . ?
C13 C8 C7 115.9(6) . . ?
C9 C8 C7 124.4(6) . . ?
O2 C9 C8 124.2(6) . . ?
O2 C9 C10 117.9(6) . . ?
C8 C9 C10 117.9(6) . . ?
O3 C10 C11 124.7(6) . . ?
O3 C10 C9 114.4(6) . . ?
C11 C10 C9 120.9(6) . . ?
C10 C11 C12 120.6(6) . . ?
C10 C11 H11 119.7 . . ?
C12 C11 H11 119.7 . . ?
C13 C12 C11 119.5(7) . . ?
C13 C12 H12 120.2 . . ?
C11 C12 H12 120.2 . . ?
C12 C13 C8 121.4(6) . . ?
C12 C13 H13 119.3 . . ?
C8 C13 H13 119.3 . . ?
O3 C14 H14A 109.5 . . ?
O3 C14 H14B 109.5 . . ?
H14A C14 H14B 109.5 . . ?
O3 C14 H14C 109.5 . . ?
H14A C14 H14C 109.5 . . ?
H14B C14 H14C 109.5 . . ?
N4 C15 C16 122.6(6) . . ?
N4 C15 H15 118.7 . . ?
C16 C15 H15 118.7 . . ?
C15 C16 C17 119.9(7) . . ?
C15 C16 H16 120.1 . . ?
C17 C16 H16 120.1 . . ?
C16 C17 C18 118.6(6) . . ?
C16 C17 H17 120.7 . . ?
C18 C17 H17 120.7 . . ?
C19 C18 C17 117.8(6) . . ?
C19 C18 C20 122.4(6) . . ?
C17 C18 C20 119.8(6) . . ?
N4 C19 C18 122.8(6) . . ?
N4 C19 H19 118.6 . . ?
C18 C19 H19 118.6 . . ?
N5 C20 O4 126.9(6) . . ?
N5 C20 C18 116.3(6) . . ?
O4 C20 C18 116.7(6) . . ?
N6 C21 C22 127.9(6) . . ?
N6 C21 H21 116.1 . . ?
C22 C21 H21 116.1 . . ?
C23 C22 C27 120.3(6) . . ?
C23 C22 C21 125.2(6) . . ?
C27 C22 C21 114.5(6) . . ?
O5 C23 C22 124.5(6) . . ?
O5 C23 C24 118.6(6) . . ?
C22 C23 C24 116.9(6) . . ?
C25 C24 O6 123.8(6) . . ?
C25 C24 C23 121.1(6) . . ?
O6 C24 C23 115.0(6) . . ?
C24 C25 C26 120.6(6) . . ?
C24 C25 H25 119.7 . . ?
C26 C25 H25 119.7 . . ?
C27 C26 C25 119.1(7) . . ?
C27 C26 H26 120.4 . . ?
C25 C26 H26 120.4 . . ?
C26 C27 C22 122.0(7) . . ?
C26 C27 H27 119 . . ?
C22 C27 H27 119 . . ?
O6 C28 H28A 109.5 . . ?
O6 C28 H28B 109.5 . . ?
H28A C28 H28B 109.5 . . ?
O6 C28 H28C 109.5 . . ?
H28A C28 H28C 109.5 . . ?
H28B C28 H28C 109.5 . . ?
H10O O10 H10P 106.8 . . ?
H11O O11 H11P 104.7 . . ?
H12O O12 H12Q 104.3 . . ?
O9 S1 C29 105.8(5) . . ?
O9 S1 C30 105.7(5) . . ?
C29 S1 C30 95.7(6) . . ?
S1 C29 H29A 109.5 . . ?
S1 C29 H29B 109.5 . . ?
H29A C29 H29B 109.5 . . ?
S1 C29 H29C 109.5 . . ?
H29A C29 H29C 109.5 . . ?
H29B C29 H29C 109.5 . . ?
S1 C30 H30A 109.5 . . ?
S1 C30 H30B 109.5 . . ?
H30A C30 H30B 109.5 . . ?
S1 C30 H30C 109.5 . . ?
H30A C30 H30C 109.5 . . ?
H30B C30 H30C 109.5 . . ?

loop_
_geom_bond_atom_site_label_1
_geom_bond_atom_site_label_2
_geom_bond_distance
_geom_bond_site_symmetry_2
_geom_bond_publ_flag
Pb1 O2 2.381(5) . ?
Pb1 O1 2.409(4) . ?
Pb1 N3 2.472(5) . ?
Pb1 N4 2.519(5) . ?
Pb2 O5 2.349(4) . ?
Pb2 N6 2.391(5) . ?
Pb2 O4 2.414(4) . ?
Pb2 N1 2.508(6) 3_666 ?
Pb2 Pb2 3.5906(5) 3_676 ?
N1 C1 1.322(9) . ?
N1 C5 1.354(8) . ?
N2 C6 1.305(8) . ?
N2 N3 1.425(7) . ?
N3 C7 1.281(8) . ?
N4 C15 1.333(9) . ?
N4 C19 1.346(8) . ?
N5 C20 1.297(8) . ?
N5 N6 1.424(7) . ?
N6 C21 1.296(8) . ?
O1 C6 1.283(8) . ?
O2 C9 1.340(8) . ?
O3 C10 1.382(8) . ?
O3 C14 1.421(8) . ?
O4 C20 1.298(7) . ?
O5 C23 1.321(7) . ?
O6 C24 1.390(8) . ?
O6 C28 1.434(8) . ?
C1 C2 1.379(9) . ?
C1 H1 0.95 . ?
C2 C3 1.379(9) . ?
C2 H2 0.95 . ?
C3 C4 1.385(9) . ?
C3 H3 0.95 . ?
C4 C5 1.401(9) . ?
C4 C6 1.502(9) . ?
C5 H5 0.95 . ?
C7 C8 1.472(9) . ?
C7 H7 0.95 . ?
C8 C13 1.406(9) . ?
C8 C9 1.407(9) . ?
C9 C10 1.409(9) . ?
C10 C11 1.384(9) . ?
C11 C12 1.387(9) . ?
C11 H11 0.95 . ?
C12 C13 1.363(8) . ?
C12 H12 0.95 . ?
C13 H13 0.95 . ?
C14 H14A 0.98 . ?
C14 H14B 0.98 . ?
C14 H14C 0.98 . ?
C15 C16 1.366(9) . ?
C15 H15 0.95 . ?
C16 C17 1.373(9) . ?
C16 H16 0.95 . ?
C17 C18 1.404(9) . ?
C17 H17 0.95 . ?
C18 C19 1.383(9) . ?
C18 C20 1.500(9) . ?
C19 H19 0.95 . ?
C21 C22 1.461(9) . ?
C21 H21 0.95 . ?
C22 C23 1.397(9) . ?
C22 C27 1.400(9) . ?
C23 C24 1.433(9) . ?
C24 C25 1.371(9) . ?
C25 C26 1.394(10) . ?
C25 H25 0.95 . ?
C26 C27 1.355(9) . ?
C26 H26 0.95 . ?
C27 H27 0.95 . ?
C28 H28A 0.98 . ?
C28 H28B 0.98 . ?
C28 H28C 0.98 . ?
O10 H10O 0.8239 . ?
O10 H10P 0.7971 . ?
O11 H11O 0.8018 . ?
O11 H11P 0.8034 . ?
O12 H12O 0.8062 . ?
O12 H12Q 0.802 . ?
S1 O9 1.496(6) . ?
S1 C29 1.758(14) . ?
S1 C30 1.764(9) . ?
C29 H29A 0.98 . ?
C29 H29B 0.98 . ?
C29 H29C 0.98 . ?
C30 H30A 0.98 . ?
C30 H30B 0.98 . ?
C30 H30C 0.98 . ?

loop_
_geom_hbond_atom_site_label_D
_geom_hbond_atom_site_label_H
_geom_hbond_atom_site_label_A
_geom_hbond_distance_DH
_geom_hbond_distance_HA
_geom_hbond_distance_DA
_geom_hbond_angle_DHA
_geom_hbond_site_symmetry_A
_geom_hbond_publ_flag
C5 H5 O5 0.95 2.49 3.169(8) 128.8 3_666 yes
C14 H14B O10 0.98 2.62 3.255(12) 122.3 3_565 yes
C15 H15 O2 0.95 2.52 3.201(8) 128.8 . yes
C19 H19 O11 0.95 2.65 3.371(11) 133.5 . yes
C28 H28A O9 0.98 2.33 3.265(11) 160 2_556 yes
C28 H28B O1 0.98 2.37 3.179(9) 139.7 4_676 yes
O10 H10O O9 0.82 2.22 3.027(13) 167.5 3_566 yes
O10 H10P O1 0.8 2.09 2.843(12) 158.3 . yes
O11 H11O O1 0.8 2.04 2.833(9) 168.6 . yes
O11 H11P N5 0.8 2.01 2.809(10) 171.5 . yes
O12 H12O O9 0.81 2 2.798(7) 170.3 . yes
O12 H12Q O11 0.8 2.06 2.850(10) 168.6 . yes
C29 H29A O11 0.98 2.49 3.446(16) 163.6 3_666 yes
C29 H29B O11 0.98 2.29 3.044(15) 132.8 . yes
